data_2100815
loop_
_publ_author_name
'Uekusa, H.'
'Ohba, S.'
'Tokii, T.'
'Muto, Y.'
'Kato, M.'
'Husebye, S.'
'Steward, O. W.'
'Chang, S.-C.'
'Rose, J. P.'
'Pletcher, J. F.'
'Suzuki, I.'

_publ_section_title
;
 Magneto-structural corrections of dimeric copper(II) trichloroacetates
;
_journal_issue 5
_journal_name_full 'Acta Crystallographica Section B'
_journal_page_first 650
_journal_page_last 667
_journal_paper_doi 10.1107/S0108768192002908
_journal_volume 48
_journal_year 1992
_chemical_formula_moiety 'C22 H18 Cl6 Cu2 N2 O8,C7 H8'
_chemical_formula_sum 'C29 H26 Cl12 Cu2 N2 O8'
_chemical_formula_weight 1083.60
_space_group_crystal_system monoclinic
_space_group_IT_number 14
_space_group_name_Hall '-P 2yab'
_space_group_name_H-M_alt 'P 1 21/a 1'
_cell_angle_alpha 90
_cell_angle_beta 104.900(10)
_cell_angle_gamma 90
_cell_formula_units_Z 4
_cell_length_a 21.0100(10)
_cell_length_b 18.725(2)
_cell_length_c 11.5740(10)
_cell_volume 4400.3(7)
_diffrn_radiation_type Mo
_diffrn_radiation_wavelength 0.71073
_exptl_absorpt_coefficient_mu 1.749
_exptl_crystal_density_diffrn 1.64
_exptl_crystal_F_000 2160
_cod_data_source_file as0591.cif
_cod_data_source_block as0591c
_cod_depositor_comments
;
 Updating space group information and adding the symmetry operation list.

 Antanas Vaitkus,
 2018-06-17

 Correcting the coordinates of the 'Cl(10)' atom after consulting the
 original publication. The y coordinate was changed from '.409(2)' to
 '.0409(2)'.

 Antanas Vaitkus,
 2018-06-17

 Correcting the value of the _geom_angle_atom_site_label_2 data item by
 changing it from 'CU(2)' to 'Cu(2)'.

 Antanas Vaitkus,
 2018-06-17

 Marking attached hydrogen atoms.

 Antanas Vaitkus,
 2018-06-17

 Marking the disorder of trichloromethyl groups after consulting the original
 publication.

 Antanas Vaitkus,
 2018-06-16
;
_cod_original_cell_volume 4400.3(2)
_cod_original_sg_symbol_H-M 'P 21/a'
_cod_database_code 2100815

loop_
_space_group_symop_id
_space_group_symop_operation_xyz
1 x,y,z
2 -x+1/2,y+1/2,-z
3 -x,-y,-z
4 x+1/2,-y+1/2,z

loop_
_atom_site_label
_atom_site_fract_x
_atom_site_fract_y
_atom_site_fract_z
_atom_site_U_iso_or_equiv
_atom_site_occupancy
_atom_site_disorder_assembly
_atom_site_disorder_group
_atom_site_attached_hydrogens
Cu(1) .21086(5) .26118(6) .13173(9) .0584(4) 1 . . 0
Cu(2) .05206(5) .26038(7) .06569(9) .0691(5) 1 . . 0
O(11) .1702(3) .3221(3) -.0124(5) .068(2) 1 . . 0
O(12) .2028(3) .3398(3) .2348(5) .068(2) 1 . . 0
O(13) .1641(2) .1904(3) .2437(5) .063(2) 1 . . 0
O(14) .2097(2) .1813(3) .0293(4) .060(2) 1 . . 0
N(1) .3037(3) .2381(3) .2243(5) .048(2) 1 . . 0
O(21) .0590(3) .3235(3) -.0628(5) .076(3) 1 . . 0
O(22) .0921(3) .3369(3) .1849(5) .078(3) 1 . . 0
O(23) .0527(2) .1944(3) .1910(5) .070(2) 1 . . 0
O(24) .0987(2) .1776(3) -.0223(5) .064(2) 1 . . 0
N(2) -.0431(3) .2398(5) -.0118(5) .081(3) 1 . . 0
C(1) .1150(4) .3393(5) -.0751(7) .066(4) 1 . . 0
C(2) .1457(4) .3619(5) .2360(7) .063(4) 1 . . 0
C(3) .1089(4) .1730(4) .2526(7) .062(4) 1 . . 0
C(4) .1540(4) .1569(4) -.0233(6) .055(3) 1 . . 0
C(5) .1135(4) .3858(5) -.1851(9) .087(5) 1 . . 0
C(6) .1440(4) .4280(5) .3132(8) .074(4) 1 . . 0
C(7) .1058(4) .1247(5) .3586(9) .077(4) 1 . . 0
C(8) .1559(4) .0923(5) -.1071(8) .072(4) 1 . . 0
C(11) .3538(4) .2870(5) .2307(7) .063(4) 1 . . 0
C(12) .4185(4) .2651(5) .2955(8) .079(4) 1 . . 1
C(13) .4294(4) .1992(5) .3504(8) .083(4) 1 . . 1
C(14) .3783(4) .1515(5) .3440(7) .068(4) 1 . . 0
C(15) .3156(4) .1742(4) .2772(7) .056(3) 1 . . 1
C(16) .3373(5) .3589(4) .1712(8) .075(4) 1 . . 3
C(17) .3891(5) .0796(5) .4055(9) .102(5) 1 . . 3
C(21) -.0895(4) .2960(7) -.0138(8) .125(6) 1 . . 0
C(22) -.1563(5) .2717(8) -.0710(10) .159(8) 1 . . 1
C(23) -.1685(5) .2033(9) -.1199(9) .155(7) 1 . . 1
C(24) -.1224(5) .1486(8) -.1198(9) .130(6) 1 . . 0
C(25) -.0557(5) .1715(6) -.079(8) .101(5) 1 . . 1
C(26) -.0704(7) .3650(7) .0370(10) .140(7) 1 . . 3
C(27) -.1336(7) .0750(10) -.1730(10) .200(10) 1 . . 3
Cl(1) .1803(2) .4429(3) -.1676(5) .109(2) 0.6 A 1 0
Cl(2) .0402(2) .4271(3) -.2443(6) .160(3) 0.6 A 1 0
Cl(3) .1303(3) .3174(3) -.2930(4) .148(3) 0.6 A 1 0
Cl(4) .2218(2) .4749(2) .3534(5) .112(3) 0.6 B 1 0
Cl(5) .1248(4) .4020(3) .4389(5) .175(4) 0.6 B 1 0
Cl(6) .0894(4) .4906(3) .2315(8) .212(5) 0.6 B 1 0
Cl(7) .0352(2) .0676(2) .3275(4) .076(2) 0.6 C 1 0
Cl(8) .1759(2) .0737(2) .4134(4) .079(2) 0.6 C 1 0
Cl(9) .0954(2) .1856(2) .4751(3) .082(2) 0.6 C 1 0
Cl(10) .0836(2) .0409(2) -.1416(4) .096(2) 0.6 D 1 0
Cl(11) .2229(2) .0352(2) -.0387(4) .081(2) 0.6 D 1 0
Cl(12) .1747(3) .1242(3) -.2385(3) .121(3) 0.6 D 1 0
Cl(011) .0951(7) .4787(7) -.1100(10) .092(4) 0.2 A 2 0
Cl(21) .1840(7) .4013(8) -.2150(10) .100(5) 0.2 A 2 0
Cl(31) .0587(9) .3675(9) -.303(2) .132(6) 0.2 A 2 0
Cl(41) .2156(8) .4476(9) .4260(10) .126(6) 0.2 B 2 0
Cl(51) .0759(6) .4332(6) .3710(10) .069(3) 0.2 B 2 0
Cl(61) .1305(9) .4985(9) .207(2) .128(6) 0.2 B 2 0
Cl(71) .0430(10) .0860(10) .363(2) .171(8) 0.2 C 2 0
Cl(81) .1775(8) .0604(8) .3550(10) .115(5) 0.2 C 2 0
Cl(91) .0960(10) .2000(10) .466(2) .170(8) 0.2 C 2 0
Cl(101) .2178(9) .0204(9) -.042(2) .138(6) 0.2 D 2 0
Cl(111) .0857(9) .0678(9) -.194(2) .134(6) 0.2 D 2 0
Cl(121) .1730(10) .1470(10) -.232(2) .171(8) 0.2 D 2 0
Cl(012) .1560(10) .4560(10) -.129(2) .187(9) 0.2 A 3 0
Cl(22) .0441(5) .3997(5) -.2864(9) .051(3) 0.2 A 3 0
Cl(32) .1560(10) .3480(10) -.280(2) .175(8) 0.2 A 3 0
Cl(42) .1909(8) .4887(9) .2810(10) .121(6) 0.2 B 3 0
Cl(52) .1739(8) .4089(8) .4650(10) .115(5) 0.2 B 3 0
Cl(62) .0683(8) .4622(9) .2860(10) .123(6) 0.2 B 3 0
Cl(72) .0426(8) .0537(8) .2580(10) .110(5) 0.2 C 3 0
Cl(82) .1790(8) .0898(9) .4400(10) .119(5) 0.2 C 3 0
Cl(92) .0945(9) .1430(10) .465(2) .137(6) 0.2 C 3 0
Cl(102) .2250(10) .0590(10) -.094(2) .183(9) 0.2 D 3 0
Cl(112) .0950(10) .0320(10) -.080(2) .167(8) 0.2 D 3 0
Cl(122) .1430(10) .1060(10) -.244(2) .165(8) 0.2 D 3 0
C(31) -.0919(9) .2765(9) -.3330(10) .220(10) 1 . . 1
C(32) -.1700(10) .2427(8) -.432(2) .35(2) 1 . . 0
C(33) -.1647(7) .1853(7) -.4720(10) .143(7) 1 . . 1
C(34) -.1141(8) .1370(10) -.4700(10) .230(10) 1 . . 1
C(35) -.0512(7) .1435(9) -.4060(10) .190(10) 1 . . 1
C(36) -.0530(10) .2170(10) -.3470(10) .260(10) 1 . . 1
C(37) -.1954(9) .2999(8) -.4060(10) .220(10) 1 . . 3

loop_
_geom_angle_atom_site_label_1
_geom_angle_atom_site_label_2
_geom_angle_atom_site_label_3
_geom_angle
Cu(2) Cu(1) O(11) 67.4(2)
Cu(2) Cu(1) O(12) 84.2(2)
Cu(2) Cu(1) O(13) 63.60(10)
Cu(2) Cu(1) O(14) 90.1(2)
Cu(2) Cu(1) N(1) 157.7(2)
O(11) Cu(1) O(12) 89.7(2)
O(11) Cu(1) O(13) 130.9(2)
O(11) Cu(1) O(14) 89.7(2)
O(11) Cu(1) N(1) 134.9(2)
O(12) Cu(1) O(13) 88.4(2)
O(12) Cu(1) O(14) 174.1(2)
O(12) Cu(1) N(1) 93.6(2)
O(13) Cu(1) O(14) 87.6(2)
O(13) Cu(1) N(1) 94.2(2)
O(14) Cu(1) N(1) 91.0(2)
Cu(1) Cu(2) O(21) 84.3(2)
Cu(1) Cu(2) O(22) 67.1(2)
Cu(1) Cu(2) O(23) 91.0(2)
Cu(1) Cu(2) O(24) 63.90(10)
Cu(1) Cu(2) N(2) 163.3(2)
O(21) Cu(2) O(22) 89.5(2)
O(21) Cu(2) O(23) 174.7(2)
O(21) Cu(2) O(24) 86.8(2)
O(21) Cu(2) N(2) 92.1(3)
O(22) Cu(2) O(23) 91.2(2)
O(22) Cu(2) O(24) 131.0(2)
O(22) Cu(2) N(2) 129.3(3)
O(23) Cu(2) O(24) 88.8(2)
O(23) Cu(2) N(2) 91.6(3)
O(24) Cu(2) N(2) 99.7(3)
Cu(1) O(11) C(1) 139.6(6)
Cu(1) O(12) C(2) 119.2(5)
Cu(1) O(13) C(3) 139.7(5)
Cu(1) O(14) C(4) 116.6(5)
Cu(2) O(21) C(1) 119.3(5)
Cu(2) O(22) C(2) 140.6(6)
Cu(2) O(23) C(3) 117.0(5)
Cu(2) O(24) C(4) 139.2(5)
O(11) C(1) O(21) 129.3(8)
O(11) C(1) C(5) 116.7(8)
O(21) C(1) C(5) 114.0(7)
O(12) C(2) O(22) 128.7(8)
O(12) C(2) C(6) 115.6(7)
O(22) C(2) C(6) 115.7(8)
O(13) C(3) O(23) 128.6(8)
O(13) C(3) C(7) 117.1(7)
O(23) C(3) C(7) 114.0(8)
O(14) C(4) O(24) 130.2(7)
O(14) C(4) C(8) 114.4(7)
O(24) C(4) C(8) 115.3(6)

loop_
_geom_bond_atom_site_label_1
_geom_bond_atom_site_label_2
_geom_bond_distance
Cu(1) O(11) 2.020(5)
Cu(1) O(12) 1.930(6)
Cu(1) O(13) 2.248(6)
Cu(1) O(14) 1.905(5)
Cu(1) N(1) 2.016(5)
Cu(2) O(21) 1.934(6)
Cu(2) O(22) 2.017(6)
Cu(2) O(23) 1.902(6)
Cu(2) O(24) 2.217(6)
Cu(2) N(2) 2.007(6)
O(11) C(1) 1.242(9)
O(12) C(2) 1.270(10)
O(13) C(3) 1.230(10)
O(14) C(4) 1.259(9)
O(21) C(1) 1.260(10)
O(22) C(2) 1.220(10)
O(23) C(3) 1.277(9)
O(24) C(4) 1.230(10)
C(1) C(5) 1.540(10)
C(2) C(6) 1.530(10)
C(3) C(7) 1.540(10)
C(4) C(8) 1.560(10)
